data_2017710
loop_
_publ_author_name
'Smith, Graham'
'Wermuth, Urs D.'

_publ_section_title
;
 Low-dimensional hydrogen-bonded structures in the 1:1 and 1:2
 proton-transfer compounds of 4,5-dichlorophthalic acid with the
 aliphatic Lewis bases triethylamine, diethylamine, <i>n</i>-butylamine
 and piperidine
;
_journal_coeditor_code GD3347
_journal_issue 7
_journal_name_full 'Acta Crystallographica Section C'
_journal_page_first o374
_journal_page_last o380
_journal_paper_doi 10.1107/S0108270110022328
_journal_volume 66
_journal_year 2010
_chemical_formula_iupac 'C4 H12 N +, C8 H3 Cl2 O4 -'
_chemical_formula_moiety 'C4 H12 N +, C8 H3 Cl2 O4 -'
_chemical_formula_sum 'C12 H15 Cl2 N O4'
_chemical_formula_weight 308.14
_chemical_melting_point 443
_chemical_name_common 'diethylaminium hydrogen 4,5-dichlorophthalate'
_chemical_name_systematic
;
diethylaminium 2-carboxy-4,5-dichlorobenzoate
;
_space_group_IT_number 14
_symmetry_cell_setting monoclinic
_symmetry_space_group_name_Hall '-P 2ybc'
_symmetry_space_group_name_H-M 'P 1 21/c 1'
_atom_sites_solution_hydrogens geom
_atom_sites_solution_primary direct
_atom_sites_solution_secondary difmap
_audit_creation_method SHELXL97
_cell_angle_alpha 90.00
_cell_angle_beta 104.580(14)
_cell_angle_gamma 90.00
_cell_formula_units_Z 4
_cell_length_a 8.9588(13)
_cell_length_b 9.9042(11)
_cell_length_c 17.062(3)
_cell_measurement_reflns_used 2315
_cell_measurement_temperature 200(2)
_cell_measurement_theta_max 32.40
_cell_measurement_theta_min 2.90
_cell_volume 1465.2(4)
_computing_cell_refinement '<i>CrysAlis PRO</i>  (Oxford Diffraction, 2009)'
_computing_data_collection '<i>CrysAlis PRO</i> (Oxford Diffraction, 2009)'
_computing_data_reduction '<i>CrysAlis PRO</i> (Oxford Diffraction, 2009)'
_computing_molecular_graphics '<i>PLATON</i> (Spek, 2009)'
_computing_publication_material '<i>PLATON</i> (Spek, 2009)'
_computing_structure_refinement '<i>SHELXL97</i> (Sheldrick, 2008) within <i>WinGX</i> (Farrugia, 1999)'
_computing_structure_solution '<i>SHELXS97</i> (Sheldrick, 2008)'
_diffrn_ambient_temperature 200(2)
_diffrn_measured_fraction_theta_full 0.973
_diffrn_measured_fraction_theta_max 0.973
_diffrn_measurement_device_type 'Oxford Diffraction Gemini-S CCD-detector diffractometer'
_diffrn_measurement_method '\w scans'
_diffrn_radiation_monochromator graphite
_diffrn_radiation_source 'Enhance (Mo) X-ray source'
_diffrn_radiation_type MoK\a
_diffrn_radiation_wavelength 0.71073
_diffrn_reflns_av_R_equivalents 0.0222
_diffrn_reflns_av_sigmaI/netI 0.0284
_diffrn_reflns_limit_h_max 10
_diffrn_reflns_limit_h_min -11
_diffrn_reflns_limit_k_max 7
_diffrn_reflns_limit_k_min -12
_diffrn_reflns_limit_l_max 21
_diffrn_reflns_limit_l_min -18
_diffrn_reflns_number 5638
_diffrn_reflns_theta_full 26.00
_diffrn_reflns_theta_max 26.00
_diffrn_reflns_theta_min 2.95
_diffrn_standards_number 0
_exptl_absorpt_coefficient_mu 0.451
_exptl_absorpt_correction_T_max 0.980
_exptl_absorpt_correction_T_min 0.926
_exptl_absorpt_correction_type multi-scan
_exptl_absorpt_process_details '(<i>SADABS</i>; Sheldrick, 1996)'
_exptl_crystal_colour colourless
_exptl_crystal_density_diffrn 1.392
_exptl_crystal_density_method 'not measured'
_exptl_crystal_description plate
_exptl_crystal_F_000 640
_exptl_crystal_size_max 0.35
_exptl_crystal_size_mid 0.35
_exptl_crystal_size_min 0.15
_refine_diff_density_max 0.379
_refine_diff_density_min -0.260
_refine_ls_extinction_method none
_refine_ls_goodness_of_fit_ref 1.046
_refine_ls_hydrogen_treatment mixed
_refine_ls_matrix_type full
_refine_ls_number_parameters 184
_refine_ls_number_reflns 2802
_refine_ls_number_restraints 0
_refine_ls_restrained_S_all 1.046
_refine_ls_R_factor_all 0.0507
_refine_ls_R_factor_gt 0.0373
_refine_ls_shift/su_max 0.002
_refine_ls_shift/su_mean 0.000
_refine_ls_structure_factor_coef Fsqd
_refine_ls_weighting_details 'calc w=1/[\s^2^(Fo^2^)+(0.0641P)^2^+0.1213P] where P=(Fo^2^+2Fc^2^)/3'
_refine_ls_weighting_scheme calc
_refine_ls_wR_factor_gt 0.1027
_refine_ls_wR_factor_ref 0.1062
_reflns_number_gt 2159
_reflns_number_total 2802
_reflns_threshold_expression I>2\s(I)
_cod_data_source_file gd3347.cif
_cod_data_source_block II
_cod_original_cell_volume 1465.2(3)
_cod_original_sg_symbol_H-M 'P 21/c'
_cod_database_code 2017710
_cod_database_fobs_code 2017710

loop_
_symmetry_equiv_pos_as_xyz
'x, y, z'
'-x, y+1/2, -z+1/2'
'-x, -y, -z'
'x, -y+1/2, z+1/2'

loop_
_atom_site_aniso_label
_atom_site_aniso_U_11
_atom_site_aniso_U_22
_atom_site_aniso_U_33
_atom_site_aniso_U_12
_atom_site_aniso_U_13
_atom_site_aniso_U_23
Cl4 0.0422(3) 0.0457(3) 0.0369(3) 0.0000(2) -0.0024(2) -0.0119(2)
Cl5 0.0572(4) 0.0336(3) 0.0569(4) -0.0110(2) 0.0127(3) 0.0009(2)
O11 0.0622(10) 0.0417(9) 0.0237(7) -0.0002(7) 0.0043(6) 0.0001(6)
O12 0.0602(11) 0.0574(10) 0.0333(8) -0.0215(9) -0.0041(7) 0.0010(8)
O21 0.0511(10) 0.0562(10) 0.0402(9) -0.0220(8) 0.0023(7) 0.0072(8)
O22 0.0672(11) 0.0540(10) 0.0379(9) -0.0187(9) 0.0010(8) 0.0165(8)
C1 0.0282(10) 0.0272(9) 0.0255(9) 0.0089(8) 0.0046(7) -0.0012(8)
C2 0.0271(10) 0.0297(10) 0.0273(9) 0.0063(8) 0.0068(8) 0.0024(8)
C3 0.0327(11) 0.0362(11) 0.0242(9) 0.0060(8) 0.0057(8) 0.0011(8)
C4 0.0287(10) 0.0307(10) 0.0306(10) 0.0044(8) 0.0028(8) -0.0057(8)
C5 0.0298(10) 0.0244(10) 0.0390(11) 0.0050(8) 0.0093(8) -0.0014(8)
C6 0.0337(11) 0.0269(10) 0.0267(10) 0.0075(8) 0.0080(8) 0.0033(8)
C11 0.0381(11) 0.0310(10) 0.0267(10) 0.0080(9) 0.0023(8) -0.0018(8)
C21 0.0354(12) 0.0384(11) 0.0341(11) -0.0002(9) 0.0076(9) 0.0033(9)
N1A 0.0431(10) 0.0321(9) 0.0248(9) 0.0045(8) 0.0093(7) 0.0043(7)
C1A 0.0611(17) 0.0593(16) 0.0605(16) 0.0212(13) 0.0251(13) 0.0154(13)
C1B 0.0694(17) 0.0424(13) 0.0364(12) 0.0043(12) 0.0105(11) -0.0094(10)
C2A 0.0464(16) 0.119(3) 0.0653(18) 0.0012(17) 0.0161(13) 0.0123(18)
C2B 0.091(2) 0.093(3) 0.097(2) 0.037(2) 0.0325(19) -0.021(2)

loop_
_atom_site_type_symbol
_atom_site_label
_atom_site_fract_x
_atom_site_fract_y
_atom_site_fract_z
_atom_site_U_iso_or_equiv
_atom_site_thermal_displace_type
_atom_site_calc_flag
_atom_site_refinement_flags
_atom_site_occupancy
Cl Cl4 0.43514(6) -0.20944(6) 0.30016(3) 0.0438(2) Uani . . 1.000
Cl Cl5 0.45031(7) -0.32604(6) 0.47681(4) 0.0495(2) Uani . . 1.000
O O11 0.82585(18) -0.02229(15) 0.66675(8) 0.0437(5) Uani . . 1.000
O O12 0.9418(2) 0.12902(18) 0.60850(10) 0.0531(6) Uani . . 1.000
O O21 0.92748(19) 0.21909(18) 0.47700(9) 0.0508(6) Uani . . 1.000
O O22 0.7828(2) 0.20048(17) 0.35291(9) 0.0552(6) Uani . . 1.000
C C1 0.7437(2) -0.01323(18) 0.52381(11) 0.0274(5) Uani . . 1.000
C C2 0.7347(2) 0.04067(19) 0.44596(11) 0.0280(6) Uani . . 1.000
C C3 0.6346(2) -0.0214(2) 0.37922(11) 0.0313(6) Uani . . 1.000
C C4 0.5489(2) -0.1348(2) 0.38645(11) 0.0308(6) Uani . . 1.000
C C5 0.5570(2) -0.18594(19) 0.46316(12) 0.0310(6) Uani . . 1.000
C C6 0.6516(2) -0.12484(19) 0.52986(11) 0.0290(6) Uani . . 1.000
C C11 0.8434(2) 0.0344(2) 0.60563(11) 0.0330(6) Uani . . 1.000
C C21 0.8196(2) 0.1619(2) 0.42353(12) 0.0362(7) Uani . . 1.000
N N1A 0.9508(2) 0.41802(18) 0.32003(10) 0.0332(5) Uani . . 1.000
C C1A 1.1027(3) 0.3524(3) 0.32661(17) 0.0586(9) Uani . . 1.000
C C1B 0.9510(3) 0.5322(2) 0.37563(14) 0.0499(8) Uani . . 1.000
C C2A 1.2148(3) 0.4385(4) 0.30110(18) 0.0765(13) Uani . . 1.000
C C2B 0.7912(4) 0.5749(4) 0.3736(2) 0.0921(14) Uani . . 1.000
H H3 0.62520 0.01590 0.32690 0.0380 Uiso calc R 1.000
H H6 0.65440 -0.15980 0.58210 0.0350 Uiso calc R 1.000
H H12 0.936(4) 0.167(3) 0.554(2) 0.086 Uiso . . 1.000
H H1A 0.914(2) 0.442(2) 0.2684(14) 0.038(6) Uiso . . 1.000
H H2A 0.888(3) 0.349(3) 0.3314(16) 0.060(8) Uiso . . 1.000
H H11A 1.14620 0.32490 0.38360 0.0700 Uiso calc R 1.000
H H11B 1.00780 0.60910 0.35990 0.0600 Uiso calc R 1.000
H H12A 1.08660 0.26960 0.29310 0.0700 Uiso calc R 1.000
H H12B 1.00490 0.50510 0.43140 0.0600 Uiso calc R 1.000
H H21A 1.23180 0.52080 0.33400 0.0920 Uiso calc R 1.000
H H21B 0.71830 0.50620 0.34570 0.1110 Uiso calc R 1.000
H H22A 1.17520 0.46240 0.24390 0.0920 Uiso calc R 1.000
H H22B 0.76880 0.66100 0.34480 0.1110 Uiso calc R 1.000
H H23A 1.31250 0.38970 0.30840 0.0920 Uiso calc R 1.000
H H23B 0.78090 0.58570 0.42910 0.1110 Uiso calc R 1.000

loop_
_atom_type_symbol
_atom_type_description
_atom_type_scat_dispersion_real
_atom_type_scat_dispersion_imag
_atom_type_scat_source
C C 0.0033 0.0016 'International Tables Vol C Tables 4.2.6.8 and 6.1.1.4'
H H 0.0000 0.0000 'International Tables Vol C Tables 4.2.6.8 and 6.1.1.4'
N N 0.0061 0.0033 'International Tables Vol C Tables 4.2.6.8 and 6.1.1.4'
O O 0.0106 0.0060 'International Tables Vol C Tables 4.2.6.8 and 6.1.1.4'
Cl Cl 0.1484 0.1585 'International Tables Vol C Tables 4.2.6.8 and 6.1.1.4'

loop_
_geom_angle_atom_site_label_1
_geom_angle_atom_site_label_2
_geom_angle_atom_site_label_3
_geom_angle_site_symmetry_1
_geom_angle_site_symmetry_2
_geom_angle_site_symmetry_3
_geom_angle
_geom_angle_publ_flag
C11 O12 H12 . . . 111.7(19) no
C1A N1A C1B . . . 115.69(19) no
C1B N1A H1A . . . 111.8(13) no
C1B N1A H2A . . . 109.3(17) no
H1A N1A H2A . . . 108(2) no
C1A N1A H1A . . . 107.2(13) no
C1A N1A H2A . . . 104.6(18) no
C6 C1 C11 . . . 113.33(16) no
C2 C1 C6 . . . 118.18(17) no
C2 C1 C11 . . . 128.49(16) no
C1 C2 C21 . . . 128.33(17) no
C1 C2 C3 . . . 118.09(17) no
C3 C2 C21 . . . 113.58(16) no
C2 C3 C4 . . . 122.65(17) no
Cl4 C4 C5 . . . 121.73(15) no
C3 C4 C5 . . . 118.81(17) no
Cl4 C4 C3 . . . 119.47(14) no
Cl5 C5 C4 . . . 121.26(15) no
Cl5 C5 C6 . . . 119.11(15) no
C4 C5 C6 . . . 119.63(17) no
C1 C6 C5 . . . 122.58(17) no
O11 C11 O12 . . . 122.44(18) no
O11 C11 C1 . . . 117.61(17) no
O12 C11 C1 . . . 119.95(17) no
O21 C21 O22 . . . 121.95(19) no
O22 C21 C2 . . . 117.71(18) no
O21 C21 C2 . . . 120.33(17) no
C2 C3 H3 . . . 119.00 no
C4 C3 H3 . . . 119.00 no
C1 C6 H6 . . . 119.00 no
C5 C6 H6 . . . 119.00 no
N1A C1A C2A . . . 114.0(2) no
N1A C1B C2B . . . 111.0(2) no
N1A C1A H11A . . . 109.00 no
N1A C1A H12A . . . 109.00 no
C2A C1A H11A . . . 109.00 no
C2A C1A H12A . . . 109.00 no
H11A C1A H12A . . . 108.00 no
N1A C1B H11B . . . 109.00 no
N1A C1B H12B . . . 109.00 no
C2B C1B H11B . . . 109.00 no
C2B C1B H12B . . . 110.00 no
H11B C1B H12B . . . 108.00 no
C1A C2A H21A . . . 109.00 no
C1A C2A H22A . . . 109.00 no
C1A C2A H23A . . . 109.00 no
H21A C2A H22A . . . 110.00 no
H21A C2A H23A . . . 109.00 no
H22A C2A H23A . . . 109.00 no
C1B C2B H21B . . . 110.00 no
C1B C2B H22B . . . 110.00 no
C1B C2B H23B . . . 109.00 no
H21B C2B H22B . . . 109.00 no
H21B C2B H23B . . . 109.00 no
H22B C2B H23B . . . 109.00 no

loop_
_geom_bond_atom_site_label_1
_geom_bond_atom_site_label_2
_geom_bond_site_symmetry_1
_geom_bond_site_symmetry_2
_geom_bond_distance
_geom_bond_publ_flag
Cl4 C4 . . 1.731(2) no
Cl5 C5 . . 1.734(2) no
O11 C11 . . 1.229(2) no
O12 C11 . . 1.279(3) no
O21 C21 . . 1.282(3) no
O22 C21 . . 1.227(2) no
O12 H12 . . 0.99(3) no
N1A C1B . . 1.476(3) no
N1A C1A . . 1.487(3) no
N1A H2A . . 0.94(3) no
N1A H1A . . 0.89(2) no
C1 C6 . . 1.399(3) no
C1 C2 . . 1.415(3) no
C1 C11 . . 1.530(3) no
C2 C21 . . 1.521(3) no
C2 C3 . . 1.402(3) no
C3 C4 . . 1.383(3) no
C4 C5 . . 1.388(3) no
C5 C6 . . 1.376(3) no
C3 H3 . . 0.9500 no
C6 H6 . . 0.9500 no
C1A C2A . . 1.465(4) no
C1B C2B . . 1.485(5) no
C1A H11A . . 0.9900 no
C1A H12A . . 0.9900 no
C1B H11B . . 0.9900 no
C1B H12B . . 0.9900 no
C2A H21A . . 0.9800 no
C2A H22A . . 0.9800 no
C2A H23A . . 0.9800 no
C2B H21B . . 0.9800 no
C2B H22B . . 0.9800 no
C2B H23B . . 0.9800 no

loop_
_geom_hbond_atom_site_label_D
_geom_hbond_atom_site_label_H
_geom_hbond_atom_site_label_A
_geom_hbond_site_symmetry_A
_geom_hbond_distance_DH
_geom_hbond_distance_HA
_geom_hbond_distance_DA
_geom_hbond_angle_DHA
_geom_hbond_publ_flag
N1A H1A O11 4_554 0.89(2) 1.89(2) 2.772(2) 169.6(19) yes
N1A H2A O22 . 0.94(3) 1.83(3) 2.765(3) 173(3) yes
O12 H12 O21 . 0.99(3) 1.40(3) 2.388(2) 179(4) yes
C3 H3 O22 . 0.95 2.28 2.663(3) 103 no
C6 H6 O11 . 0.95 2.28 2.662(2) 103 no

loop_
_geom_torsion_atom_site_label_1
_geom_torsion_atom_site_label_2
_geom_torsion_atom_site_label_3
_geom_torsion_atom_site_label_4
_geom_torsion_site_symmetry_1
_geom_torsion_site_symmetry_2
_geom_torsion_site_symmetry_3
_geom_torsion_site_symmetry_4
_geom_torsion
_geom_torsion_publ_flag
C1A N1A C1B C2B . . . . -170.6(2) no
C1B N1A C1A C2A . . . . -67.1(3) no
C6 C1 C2 C21 . . . . 178.71(18) no
C6 C1 C2 C3 . . . . -0.4(3) no
C2 C1 C6 C5 . . . . 2.0(3) no
C11 C1 C6 C5 . . . . -177.95(17) no
C2 C1 C11 O11 . . . . 175.50(19) no
C2 C1 C11 O12 . . . . -5.3(3) no
C6 C1 C11 O11 . . . . -4.6(3) no
C11 C1 C2 C3 . . . . 179.57(18) no
C11 C1 C2 C21 . . . . -1.3(3) no
C6 C1 C11 O12 . . . . 174.69(18) no
C1 C2 C21 O21 . . . . 8.8(3) no
C1 C2 C21 O22 . . . . -172.41(19) no
C21 C2 C3 C4 . . . . 178.72(17) no
C3 C2 C21 O22 . . . . 6.7(3) no
C3 C2 C21 O21 . . . . -172.07(18) no
C1 C2 C3 C4 . . . . -2.1(3) no
C2 C3 C4 Cl4 . . . . -176.95(15) no
C2 C3 C4 C5 . . . . 2.9(3) no
Cl4 C4 C5 C6 . . . . 178.62(15) no
C3 C4 C5 Cl5 . . . . 178.93(15) no
Cl4 C4 C5 Cl5 . . . . -1.2(2) no
C3 C4 C5 C6 . . . . -1.2(3) no
C4 C5 C6 C1 . . . . -1.2(3) no
Cl5 C5 C6 C1 . . . . 178.64(15) no

loop_
_cod_related_entry_id
_cod_related_entry_database
_cod_related_entry_code
1 ChemSpider 26231168
